data_1545394
loop_
_publ_author_name
'Leisering, Stefan'
'Ria\~no, Iker'
'Depken, Christian'
'Gross, Leona J.'
'Weber, Manuela'
'Lentz, Dieter'
'Zimmer, Reinhold'
'Stark, Christian B. W.'
'Breder, Alexander'
'Christmann, Mathias'

_publ_section_title
;
 Synthesis of (+)-Greek Tobacco Lactone via a Diastereoablative
 Epoxidation and a Selenium-Catalyzed Oxidative Cyclization.
;
_journal_issue 6
_journal_name_full 'Organic letters'
_journal_page_first 1478
_journal_page_last 1481
_journal_paper_doi 10.1021/acs.orglett.7b00484
_journal_volume 19
_journal_year 2017
_chemical_formula_sum 'C17 H22 N2 O7'
_chemical_formula_weight 366.36
_space_group_crystal_system monoclinic
_space_group_IT_number 4
_space_group_name_Hall 'P 2yb'
_space_group_name_H-M_alt 'P 1 21 1'
_symmetry_space_group_name_Hall 'P 2yb'
_symmetry_space_group_name_H-M 'P 1 21 1'
_atom_sites_solution_hydrogens geom
_audit_creation_method SHELXL-2016/6
_cell_angle_alpha 90
_cell_angle_beta 93.062(4)
_cell_angle_gamma 90
_cell_formula_units_Z 4
_cell_length_a 10.7132(6)
_cell_length_b 5.9764(3)
_cell_length_c 28.5202(17)
_cell_measurement_reflns_used 6728
_cell_measurement_temperature 100(2)
_cell_measurement_theta_max 68.2
_cell_measurement_theta_min 3.1
_cell_volume 1823.44(18)
_computing_cell_refinement 'Bruker SAINT'
_computing_data_collection 'Bruker APEX3'
_computing_data_reduction 'Bruker SAINT'
_computing_structure_refinement 'SHELXL-2016/6 (Sheldrick, 2016)'
_computing_structure_solution 'SHELXT 2014/5 (Sheldrick, 2014)'
_diffrn_ambient_temperature 100(2)
_diffrn_measured_fraction_theta_full 0.999
_diffrn_measured_fraction_theta_max 0.998
_diffrn_measurement_device_type 'Bruker D8 Venture Photon'
_diffrn_measurement_method '\f and \w scans'
_diffrn_radiation_type CuK\a
_diffrn_radiation_wavelength 1.54178
_diffrn_reflns_av_R_equivalents 0.0821
_diffrn_reflns_av_unetI/netI 0.0685
_diffrn_reflns_Laue_measured_fraction_full 0.999
_diffrn_reflns_Laue_measured_fraction_max 0.998
_diffrn_reflns_limit_h_max 12
_diffrn_reflns_limit_h_min -12
_diffrn_reflns_limit_k_max 7
_diffrn_reflns_limit_k_min -7
_diffrn_reflns_limit_l_max 34
_diffrn_reflns_limit_l_min -34
_diffrn_reflns_number 22869
_diffrn_reflns_point_group_measured_fraction_full 0.997
_diffrn_reflns_point_group_measured_fraction_max 0.993
_diffrn_reflns_theta_full 67.679
_diffrn_reflns_theta_max 68.379
_diffrn_reflns_theta_min 3.103
_diffrn_source 'Incoatec Microfocus Source'
_exptl_absorpt_coefficient_mu 0.881
_exptl_absorpt_correction_T_max 0.839
_exptl_absorpt_correction_T_min 0.768
_exptl_absorpt_correction_type multi-scan
_exptl_absorpt_process_details 'SADABS 2014/5 (Burker-aXS)'
_exptl_crystal_colour colourless
_exptl_crystal_density_diffrn 1.335
_exptl_crystal_description needle
_exptl_crystal_F_000 776
_exptl_crystal_size_max 0.500
_exptl_crystal_size_mid 0.150
_exptl_crystal_size_min 0.020
_refine_diff_density_max 0.197
_refine_diff_density_min -0.221
_refine_diff_density_rms 0.047
_refine_ls_abs_structure_details
;
 Flack x determined using 1847 quotients [(I+)-(I-)]/[(I+)+(I-)]
 (Parsons, Flack and Wagner, Acta Cryst. B69 (2013) 249-259).
;
_refine_ls_abs_structure_Flack -0.04(16)
_refine_ls_extinction_method none
_refine_ls_goodness_of_fit_ref 1.024
_refine_ls_hydrogen_treatment constr
_refine_ls_matrix_type full
_refine_ls_number_parameters 477
_refine_ls_number_reflns 6635
_refine_ls_number_restraints 1
_refine_ls_restrained_S_all 1.023
_refine_ls_R_factor_all 0.0692
_refine_ls_R_factor_gt 0.0469
_refine_ls_shift/su_max 0.000
_refine_ls_shift/su_mean 0.000
_refine_ls_structure_factor_coef Fsqd
_refine_ls_weighting_details 'w=1/[\s^2^(Fo^2^)+(0.0391P)^2^+0.1487P] where P=(Fo^2^+2Fc^2^)/3'
_refine_ls_weighting_scheme calc
_refine_ls_wR_factor_gt 0.0925
_refine_ls_wR_factor_ref 0.1002
_reflns_Friedel_coverage 0.803
_reflns_Friedel_fraction_full 0.993
_reflns_Friedel_fraction_max 0.987
_reflns_number_gt 5186
_reflns_number_total 6635
_reflns_threshold_expression 'I > 2\s(I)'
_cod_data_source_file ol7b00484_si_001.cif
_cod_data_source_block shelx
_cod_depositor_comments 'Adding full bibliography for 1545392--1545395.cif.'
_cod_database_code 1545394
_shelx_shelxl_version_number 2016/6
_shelx_space_group_comment
;
The symmetry employed for this shelxl refinement is uniquely defined
by the following loop, which should always be used as a source of
symmetry information in preference to the above space-group names.
They are only intended as comments.
;
_shelx_estimated_absorpt_t_min 0.667
_shelx_estimated_absorpt_t_max 0.983

loop_
_space_group_symop_operation_xyz
'x, y, z'
'-x, y+1/2, -z'

loop_
_atom_site_label
_atom_site_type_symbol
_atom_site_fract_x
_atom_site_fract_y
_atom_site_fract_z
_atom_site_U_iso_or_equiv
_atom_site_adp_type
_atom_site_occupancy
_atom_site_site_symmetry_order
_atom_site_calc_flag
_atom_site_refinement_flags_posn
_atom_site_refinement_flags_adp
C1A C 1.0908(3) 0.0775(7) 0.07320(13) 0.0226(9) Uani 1 1 d . .
C2A C 1.0020(4) -0.0856(7) 0.09400(15) 0.0311(10) Uani 1 1 d . .
H2A1 H 1.029380 -0.243155 0.097602 0.037 Uiso 1 1 calc R U
H2A2 H 0.911435 -0.065132 0.086440 0.037 Uiso 1 1 calc R U
C3A C 1.0685(3) 0.0885(7) 0.12465(14) 0.0219(9) Uani 1 1 d . .
H3A H 1.138567 0.028516 0.145548 0.026 Uiso 1 1 calc R U
C4A C 0.9936(4) 0.2724(7) 0.14644(13) 0.0231(9) Uani 1 1 d . .
H4A1 H 0.914595 0.295315 0.127431 0.028 Uiso 1 1 calc R U
H4A2 H 1.041627 0.413880 0.146329 0.028 Uiso 1 1 calc R U
C5A C 0.9642(4) 0.2143(7) 0.19650(13) 0.0233(10) Uani 1 1 d . .
H5A1 H 1.044077 0.204936 0.215514 0.028 Uiso 1 1 calc R U
H5A2 H 0.925804 0.063600 0.196362 0.028 Uiso 1 1 calc R U
C6A C 0.8777(3) 0.3749(7) 0.22113(14) 0.0195(9) Uani 1 1 d . .
C7A C 0.8744(4) 0.2952(7) 0.27097(14) 0.0276(10) Uani 1 1 d . .
H7A1 H 0.839086 0.142191 0.271584 0.033 Uiso 1 1 calc R U
H7A2 H 0.960286 0.290374 0.285549 0.033 Uiso 1 1 calc R U
C8A C 1.2149(4) -0.0183(8) 0.06005(16) 0.0356(11) Uani 1 1 d . .
H8A1 H 1.205124 -0.088802 0.029045 0.053 Uiso 1 1 calc R U
H8A2 H 1.243136 -0.130249 0.083379 0.053 Uiso 1 1 calc R U
H8A3 H 1.276822 0.102127 0.059199 0.053 Uiso 1 1 calc R U
C9A C 1.0389(4) 0.2568(8) 0.04094(15) 0.0356(11) Uani 1 1 d . .
H9A1 H 1.034909 0.201402 0.008555 0.053 Uiso 1 1 calc R U
H9A2 H 1.093235 0.388692 0.043336 0.053 Uiso 1 1 calc R U
H9A3 H 0.954813 0.297379 0.049860 0.053 Uiso 1 1 calc R U
C10A C 0.9206(4) 0.6147(7) 0.21859(15) 0.0344(11) Uani 1 1 d . .
H10D H 0.920861 0.661456 0.185661 0.052 Uiso 1 1 calc R U
H10E H 1.005274 0.627806 0.233140 0.052 Uiso 1 1 calc R U
H10F H 0.863657 0.710673 0.235324 0.052 Uiso 1 1 calc R U
C11A C 0.7878(3) 0.3904(7) 0.34197(14) 0.0169(9) Uani 1 1 d . .
C12A C 0.7154(3) 0.5595(7) 0.36790(13) 0.0174(8) Uani 1 1 d . .
C13A C 0.6613(3) 0.7438(6) 0.34535(14) 0.0177(9) Uani 1 1 d . .
H13A H 0.670414 0.768160 0.312793 0.021 Uiso 1 1 calc R U
C14A C 0.5939(3) 0.8911(6) 0.37142(14) 0.0160(8) Uani 1 1 d . .
C15A C 0.5774(3) 0.8661(7) 0.41838(14) 0.0194(9) Uani 1 1 d . .
H15A H 0.529775 0.969397 0.435380 0.023 Uiso 1 1 calc R U
C16A C 0.6348(3) 0.6796(7) 0.43989(14) 0.0174(9) Uani 1 1 d . .
C17A C 0.7036(3) 0.5273(7) 0.41575(13) 0.0179(8) Uani 1 1 d . .
H17C H 0.742108 0.403072 0.431451 0.021 Uiso 1 1 calc R U
C1B C 0.6432(4) 0.8209(7) 0.07568(14) 0.0251(9) Uani 1 1 d . .
C2B C 0.6698(3) 0.9459(7) 0.12085(14) 0.0264(10) Uani 1 1 d . .
H2B1 H 0.677267 1.110813 0.119192 0.032 Uiso 1 1 calc R U
H2B2 H 0.725174 0.873674 0.145298 0.032 Uiso 1 1 calc R U
C3B C 0.5427(3) 0.8443(7) 0.11028(14) 0.0219(9) Uani 1 1 d . .
H3B H 0.475898 0.954907 0.100928 0.026 Uiso 1 1 calc R U
C4B C 0.4992(4) 0.6524(7) 0.13975(14) 0.0237(10) Uani 1 1 d . .
H4B1 H 0.571008 0.554263 0.148742 0.028 Uiso 1 1 calc R U
H4B2 H 0.436590 0.562497 0.121240 0.028 Uiso 1 1 calc R U
C5B C 0.4414(3) 0.7417(7) 0.18398(13) 0.0215(9) Uani 1 1 d . .
H5B1 H 0.499552 0.852505 0.198927 0.026 Uiso 1 1 calc R U
H5B2 H 0.363194 0.821572 0.174420 0.026 Uiso 1 1 calc R U
C6B C 0.4115(3) 0.5657(7) 0.22067(14) 0.0194(9) Uani 1 1 d . .
C7B C 0.3395(4) 0.6853(7) 0.25789(14) 0.0229(10) Uani 1 1 d . .
H7B1 H 0.393266 0.800387 0.273689 0.028 Uiso 1 1 calc R U
H7B2 H 0.265304 0.760666 0.242975 0.028 Uiso 1 1 calc R U
C8B C 0.6279(4) 0.9568(8) 0.03099(15) 0.0335(11) Uani 1 1 d . .
H8B1 H 0.710360 0.989416 0.019330 0.050 Uiso 1 1 calc R U
H8B2 H 0.584987 1.097421 0.037425 0.050 Uiso 1 1 calc R U
H8B3 H 0.578408 0.871565 0.007250 0.050 Uiso 1 1 calc R U
C9B C 0.7043(4) 0.5956(7) 0.06917(15) 0.0336(11) Uani 1 1 d . .
H9B1 H 0.785605 0.616744 0.055585 0.050 Uiso 1 1 calc R U
H9B2 H 0.650715 0.503297 0.048044 0.050 Uiso 1 1 calc R U
H9B3 H 0.716226 0.520907 0.099669 0.050 Uiso 1 1 calc R U
C10B C 0.3395(4) 0.3666(7) 0.19972(15) 0.0305(10) Uani 1 1 d . .
H10A H 0.389949 0.291548 0.176753 0.046 Uiso 1 1 calc R U
H10B H 0.261045 0.418782 0.184157 0.046 Uiso 1 1 calc R U
H10C H 0.321033 0.261273 0.224768 0.046 Uiso 1 1 calc R U
C11B C 0.2933(3) 0.5941(7) 0.33618(14) 0.0197(9) Uani 1 1 d . .
C12B C 0.2259(3) 0.4305(7) 0.36540(14) 0.0166(9) Uani 1 1 d . .
C13B C 0.1728(3) 0.2367(7) 0.34602(14) 0.0196(9) Uani 1 1 d . .
H13C H 0.184107 0.198432 0.314197 0.024 Uiso 1 1 calc R U
C14B C 0.1029(3) 0.1005(7) 0.37406(14) 0.0175(8) Uani 1 1 d . .
C15B C 0.0832(3) 0.1491(6) 0.42007(13) 0.0181(9) Uani 1 1 d . .
H15C H 0.032879 0.056625 0.438502 0.022 Uiso 1 1 calc R U
C16B C 0.1406(3) 0.3403(7) 0.43817(14) 0.0202(9) Uani 1 1 d . .
C17B C 0.2121(3) 0.4814(7) 0.41242(14) 0.0201(9) Uani 1 1 d . .
H17A H 0.250861 0.609756 0.426380 0.024 Uiso 1 1 calc R U
N1A N 0.5378(3) 1.0893(6) 0.34789(11) 0.0186(7) Uani 1 1 d . .
N2A N 0.6215(3) 0.6464(6) 0.49060(12) 0.0222(8) Uani 1 1 d . .
N1B N 0.0452(3) -0.1005(6) 0.35317(12) 0.0206(8) Uani 1 1 d . .
N2B N 0.1265(3) 0.3929(6) 0.48815(12) 0.0241(8) Uani 1 1 d . .
O1A O 0.7572(2) 0.3511(6) 0.19752(10) 0.0374(8) Uani 1 1 d . .
H1A H 0.703711 0.419169 0.212626 0.056 Uiso 1 1 calc R U
O2A O 0.7980(2) 0.4461(4) 0.29721(9) 0.0208(6) Uani 1 1 d . .
O3A O 0.8307(2) 0.2231(5) 0.36022(10) 0.0238(7) Uani 1 1 d . .
O4A O 0.5467(2) 1.1045(5) 0.30497(9) 0.0239(6) Uani 1 1 d . .
O5A O 0.4858(2) 1.2285(4) 0.37154(10) 0.0247(7) Uani 1 1 d . .
O6A O 0.5456(3) 0.7610(5) 0.51024(10) 0.0323(8) Uani 1 1 d . .
O7A O 0.6884(3) 0.5047(5) 0.51038(10) 0.0269(7) Uani 1 1 d . .
O1B O 0.5298(2) 0.4930(5) 0.24190(10) 0.0262(7) Uani 1 1 d . .
H1B H 0.518317 0.383201 0.259541 0.039 Uiso 1 1 calc R U
O2B O 0.3006(2) 0.5232(4) 0.29204(9) 0.0226(6) Uani 1 1 d . .
O3B O 0.3300(2) 0.7729(5) 0.35095(10) 0.0238(7) Uani 1 1 d . .
O4B O 0.0560(2) -0.1350(5) 0.31087(10) 0.0258(7) Uani 1 1 d . .
O5B O -0.0108(2) -0.2263(5) 0.37872(10) 0.0252(7) Uani 1 1 d . .
O6B O 0.0486(3) 0.2856(5) 0.50916(10) 0.0346(8) Uani 1 1 d . .
O7B O 0.1937(3) 0.5378(5) 0.50650(10) 0.0302(7) Uani 1 1 d . .

loop_
_atom_site_aniso_label
_atom_site_aniso_U_11
_atom_site_aniso_U_22
_atom_site_aniso_U_33
_atom_site_aniso_U_23
_atom_site_aniso_U_13
_atom_site_aniso_U_12
C1A 0.0206(19) 0.028(2) 0.019(2) -0.0006(18) 0.0020(16) 0.0035(17)
C2A 0.031(2) 0.028(2) 0.034(3) -0.005(2) 0.011(2) -0.0013(19)
C3A 0.0187(19) 0.027(2) 0.020(2) 0.0037(18) 0.0015(16) 0.0058(17)
C4A 0.0205(19) 0.024(2) 0.025(2) -0.0028(19) 0.0009(17) 0.0006(17)
C5A 0.027(2) 0.023(2) 0.021(2) 0.0025(18) 0.0067(18) 0.0056(17)
C6A 0.0171(19) 0.021(2) 0.020(2) -0.0012(18) -0.0011(16) 0.0027(17)
C7A 0.029(2) 0.029(2) 0.026(2) 0.005(2) 0.0095(19) 0.0158(19)
C8A 0.028(2) 0.049(3) 0.030(3) -0.001(2) 0.0063(19) 0.009(2)
C9A 0.042(3) 0.040(3) 0.025(3) 0.005(2) 0.004(2) 0.012(2)
C10A 0.056(3) 0.025(2) 0.023(2) -0.004(2) 0.014(2) -0.004(2)
C11A 0.0142(18) 0.019(2) 0.017(2) 0.0031(18) 0.0001(16) -0.0021(16)
C12A 0.0147(18) 0.017(2) 0.021(2) 0.0003(17) 0.0033(16) -0.0009(16)
C13A 0.0160(19) 0.020(2) 0.017(2) 0.0041(17) 0.0014(16) -0.0039(16)
C14A 0.0122(18) 0.0138(19) 0.022(2) 0.0019(16) -0.0003(16) -0.0020(15)
C15A 0.0160(19) 0.019(2) 0.024(2) -0.0039(18) 0.0029(17) 0.0002(16)
C16A 0.0188(19) 0.018(2) 0.016(2) -0.0007(17) 0.0054(17) -0.0043(16)
C17A 0.0139(18) 0.017(2) 0.023(2) 0.0040(18) -0.0007(16) -0.0024(16)
C1B 0.025(2) 0.028(2) 0.023(2) 0.0014(19) 0.0031(17) -0.0049(17)
C2B 0.025(2) 0.029(2) 0.026(2) -0.0017(19) 0.0063(18) -0.0045(17)
C3B 0.0190(19) 0.020(2) 0.027(2) 0.0038(18) -0.0001(17) 0.0024(16)
C4B 0.023(2) 0.023(2) 0.025(2) 0.0030(18) 0.0073(18) -0.0008(18)
C5B 0.0175(19) 0.024(2) 0.023(2) 0.0055(18) 0.0023(17) 0.0055(17)
C6B 0.0164(18) 0.020(2) 0.022(2) 0.0020(17) 0.0022(16) 0.0010(16)
C7B 0.022(2) 0.022(2) 0.026(2) 0.0071(19) 0.0080(18) 0.0020(17)
C8B 0.038(2) 0.037(3) 0.025(3) 0.006(2) 0.002(2) -0.005(2)
C9B 0.036(2) 0.033(3) 0.034(3) 0.000(2) 0.015(2) -0.001(2)
C10B 0.033(2) 0.032(2) 0.027(2) -0.001(2) 0.0062(19) -0.007(2)
C11B 0.0114(18) 0.024(2) 0.024(2) -0.0010(19) 0.0041(16) 0.0031(17)
C12B 0.0089(17) 0.018(2) 0.023(2) 0.0011(17) 0.0023(16) 0.0021(15)
C13B 0.0151(19) 0.028(2) 0.016(2) 0.0020(18) 0.0041(16) 0.0036(17)
C14B 0.0112(17) 0.019(2) 0.022(2) 0.0015(17) -0.0020(16) 0.0013(15)
C15B 0.0138(18) 0.021(2) 0.020(2) 0.0026(17) 0.0054(16) 0.0047(16)
C16B 0.0187(19) 0.024(2) 0.018(2) -0.0007(18) 0.0021(17) 0.0070(17)
C17B 0.0156(19) 0.018(2) 0.026(2) 0.0043(18) 0.0015(17) 0.0010(16)
N1A 0.0154(16) 0.0196(17) 0.0208(19) 0.0038(15) 0.0011(14) -0.0014(14)
N2A 0.0239(17) 0.0218(19) 0.0211(19) 0.0010(16) 0.0028(15) -0.0029(15)
N1B 0.0136(15) 0.0225(19) 0.026(2) 0.0017(16) 0.0006(14) 0.0007(14)
N2B 0.0257(18) 0.0236(19) 0.0237(19) -0.0007(17) 0.0058(15) 0.0056(16)
O1A 0.0193(14) 0.062(2) 0.0301(18) -0.0205(17) -0.0025(13) 0.0060(15)
O2A 0.0224(14) 0.0206(15) 0.0199(16) 0.0032(12) 0.0064(12) 0.0073(12)
O3A 0.0244(15) 0.0225(16) 0.0249(16) 0.0045(13) 0.0049(12) 0.0067(12)
O4A 0.0282(15) 0.0216(15) 0.0220(16) 0.0043(13) 0.0028(12) 0.0040(12)
O5A 0.0230(15) 0.0193(15) 0.0320(17) -0.0040(14) 0.0047(13) 0.0035(12)
O6A 0.0416(18) 0.0313(18) 0.0255(17) 0.0029(14) 0.0158(14) 0.0073(15)
O7A 0.0299(15) 0.0300(17) 0.0208(16) 0.0056(14) 0.0001(12) 0.0022(14)
O1B 0.0187(13) 0.0310(17) 0.0292(17) 0.0112(13) 0.0050(12) 0.0050(12)
O2B 0.0259(15) 0.0217(15) 0.0211(15) 0.0029(13) 0.0102(12) -0.0028(13)
O3B 0.0209(14) 0.0204(15) 0.0306(17) -0.0020(13) 0.0058(12) -0.0042(12)
O4B 0.0260(15) 0.0284(16) 0.0229(17) -0.0035(14) -0.0009(13) -0.0030(13)
O5B 0.0227(14) 0.0207(15) 0.0326(17) 0.0074(14) 0.0043(13) -0.0022(12)
O6B 0.0449(19) 0.0333(19) 0.0276(17) -0.0025(15) 0.0197(15) -0.0057(15)
O7B 0.0316(15) 0.0337(18) 0.0253(17) -0.0082(15) 0.0004(13) -0.0031(14)

loop_
_atom_type_symbol
_atom_type_description
_atom_type_scat_dispersion_real
_atom_type_scat_dispersion_imag
_atom_type_scat_source
C C 0.0181 0.0091 'International Tables Vol C Tables 4.2.6.8 and 6.1.1.4'
H H 0.0000 0.0000 'International Tables Vol C Tables 4.2.6.8 and 6.1.1.4'
N N 0.0311 0.0180 'International Tables Vol C Tables 4.2.6.8 and 6.1.1.4'
O O 0.0492 0.0322 'International Tables Vol C Tables 4.2.6.8 and 6.1.1.4'

loop_
_geom_angle_atom_site_label_1
_geom_angle_atom_site_label_2
_geom_angle_atom_site_label_3
_geom_angle
C9A C1A C3A 119.7(3)
C9A C1A C2A 118.9(3)
C3A C1A C2A 60.4(3)
C9A C1A C8A 114.8(3)
C3A C1A C8A 116.5(3)
C2A C1A C8A 115.8(4)
C1A C2A C3A 59.6(3)
C1A C2A H2A1 117.8
C3A C2A H2A1 117.8
C1A C2A H2A2 117.8
C3A C2A H2A2 117.8
H2A1 C2A H2A2 114.9
C1A C3A C4A 123.3(3)
C1A C3A C2A 60.0(3)
C4A C3A C2A 119.6(3)
C1A C3A H3A 114.4
C4A C3A H3A 114.4
C2A C3A H3A 114.4
C3A C4A C5A 111.2(3)
C3A C4A H4A1 109.4
C5A C4A H4A1 109.4
C3A C4A H4A2 109.4
C5A C4A H4A2 109.4
H4A1 C4A H4A2 108.0
C4A C5A C6A 116.7(3)
C4A C5A H5A1 108.1
C6A C5A H5A1 108.1
C4A C5A H5A2 108.1
C6A C5A H5A2 108.1
H5A1 C5A H5A2 107.3
O1A C6A C7A 110.3(3)
O1A C6A C10A 110.0(4)
C7A C6A C10A 111.7(4)
O1A C6A C5A 105.9(3)
C7A C6A C5A 106.3(3)
C10A C6A C5A 112.4(3)
O2A C7A C6A 109.5(3)
O2A C7A H7A1 109.8
C6A C7A H7A1 109.8
O2A C7A H7A2 109.8
C6A C7A H7A2 109.8
H7A1 C7A H7A2 108.2
C1A C8A H8A1 109.5
C1A C8A H8A2 109.5
H8A1 C8A H8A2 109.5
C1A C8A H8A3 109.5
H8A1 C8A H8A3 109.5
H8A2 C8A H8A3 109.5
C1A C9A H9A1 109.5
C1A C9A H9A2 109.5
H9A1 C9A H9A2 109.5
C1A C9A H9A3 109.5
H9A1 C9A H9A3 109.5
H9A2 C9A H9A3 109.5
C6A C10A H10D 109.5
C6A C10A H10E 109.5
H10D C10A H10E 109.5
C6A C10A H10F 109.5
H10D C10A H10F 109.5
H10E C10A H10F 109.5
O3A C11A O2A 125.0(4)
O3A C11A C12A 122.9(4)
O2A C11A C12A 112.2(3)
C13A C12A C17A 120.5(4)
C13A C12A C11A 121.5(3)
C17A C12A C11A 118.0(4)
C14A C13A C12A 118.3(4)
C14A C13A H13A 120.8
C12A C13A H13A 120.8
C15A C14A C13A 123.8(4)
C15A C14A N1A 117.6(3)
C13A C14A N1A 118.6(3)
C14A C15A C16A 116.1(3)
C14A C15A H15A 122.0
C16A C15A H15A 122.0
C17A C16A C15A 122.8(4)
C17A C16A N2A 118.9(4)
C15A C16A N2A 118.3(3)
C16A C17A C12A 118.6(4)
C16A C17A H17C 120.7
C12A C17A H17C 120.7
C2B C1B C3B 60.1(2)
C2B C1B C9B 118.9(4)
C3B C1B C9B 119.5(3)
C2B C1B C8B 117.5(4)
C3B C1B C8B 117.0(4)
C9B C1B C8B 113.7(4)
C1B C2B C3B 60.0(3)
C1B C2B H2B1 117.8
C3B C2B H2B1 117.8
C1B C2B H2B2 117.8
C3B C2B H2B2 117.8
H2B1 C2B H2B2 114.9
C1B C3B C2B 59.9(2)
C1B C3B C4B 123.2(3)
C2B C3B C4B 119.8(3)
C1B C3B H3B 114.4
C2B C3B H3B 114.4
C4B C3B H3B 114.4
C3B C4B C5B 110.1(3)
C3B C4B H4B1 109.6
C5B C4B H4B1 109.6
C3B C4B H4B2 109.6
C5B C4B H4B2 109.6
H4B1 C4B H4B2 108.1
C6B C5B C4B 115.7(3)
C6B C5B H5B1 108.4
C4B C5B H5B1 108.4
C6B C5B H5B2 108.4
C4B C5B H5B2 108.4
H5B1 C5B H5B2 107.4
O1B C6B C7B 108.4(3)
O1B C6B C10B 110.2(3)
C7B C6B C10B 112.0(3)
O1B C6B C5B 106.5(3)
C7B C6B C5B 106.6(3)
C10B C6B C5B 112.9(3)
O2B C7B C6B 109.2(3)
O2B C7B H7B1 109.8
C6B C7B H7B1 109.8
O2B C7B H7B2 109.8
C6B C7B H7B2 109.8
H7B1 C7B H7B2 108.3
C1B C8B H8B1 109.5
C1B C8B H8B2 109.5
H8B1 C8B H8B2 109.5
C1B C8B H8B3 109.5
H8B1 C8B H8B3 109.5
H8B2 C8B H8B3 109.5
C1B C9B H9B1 109.5
C1B C9B H9B2 109.5
H9B1 C9B H9B2 109.5
C1B C9B H9B3 109.5
H9B1 C9B H9B3 109.5
H9B2 C9B H9B3 109.5
C6B C10B H10A 109.5
C6B C10B H10B 109.5
H10A C10B H10B 109.5
C6B C10B H10C 109.5
H10A C10B H10C 109.5
H10B C10B H10C 109.5
O3B C11B O2B 125.2(4)
O3B C11B C12B 122.9(4)
O2B C11B C12B 111.9(3)
C17B C12B C13B 120.2(4)
C17B C12B C11B 118.3(4)
C13B C12B C11B 121.5(4)
C14B C13B C12B 118.7(4)
C14B C13B H13C 120.6
C12B C13B H13C 120.6
C15B C14B C13B 122.9(4)
C15B C14B N1B 118.7(3)
C13B C14B N1B 118.4(4)
C14B C15B C16B 116.3(3)
C14B C15B H15C 121.8
C16B C15B H15C 121.8
C17B C16B C15B 123.7(4)
C17B C16B N2B 118.3(4)
C15B C16B N2B 118.0(3)
C16B C17B C12B 118.1(4)
C16B C17B H17A 120.9
C12B C17B H17A 120.9
O5A N1A O4A 123.9(3)
O5A N1A C14A 118.8(3)
O4A N1A C14A 117.3(3)
O6A N2A O7A 124.2(3)
O6A N2A C16A 118.4(3)
O7A N2A C16A 117.4(3)
O5B N1B O4B 123.5(3)
O5B N1B C14B 118.1(3)
O4B N1B C14B 118.4(3)
O7B N2B O6B 123.9(4)
O7B N2B C16B 118.4(3)
O6B N2B C16B 117.8(3)
C6A O1A H1A 109.5
C11A O2A C7A 114.6(3)
C6B O1B H1B 109.5
C11B O2B C7B 117.1(3)

loop_
_geom_bond_atom_site_label_1
_geom_bond_atom_site_label_2
_geom_bond_distance
C1A C9A 1.499(6)
C1A C3A 1.501(5)
C1A C2A 1.506(5)
C1A C8A 1.513(5)
C2A C3A 1.513(6)
C2A H2A1 0.9900
C2A H2A2 0.9900
C3A C4A 1.513(5)
C3A H3A 1.0000
C4A C5A 1.519(5)
C4A H4A1 0.9900
C4A H4A2 0.9900
C5A C6A 1.531(5)
C5A H5A1 0.9900
C5A H5A2 0.9900
C6A O1A 1.431(4)
C6A C7A 1.501(5)
C6A C10A 1.508(6)
C7A O2A 1.452(4)
C7A H7A1 0.9900
C7A H7A2 0.9900
C8A H8A1 0.9800
C8A H8A2 0.9800
C8A H8A3 0.9800
C9A H9A1 0.9800
C9A H9A2 0.9800
C9A H9A3 0.9800
C10A H10D 0.9800
C10A H10E 0.9800
C10A H10F 0.9800
C11A O3A 1.206(5)
C11A O2A 1.330(4)
C11A C12A 1.494(5)
C12A C13A 1.387(5)
C12A C17A 1.391(5)
C13A C14A 1.381(5)
C13A H13A 0.9500
C14A C15A 1.368(5)
C14A N1A 1.474(5)
C15A C16A 1.399(6)
C15A H15A 0.9500
C16A C17A 1.378(5)
C16A N2A 1.474(5)
C17A H17C 0.9500
C1B C2B 1.503(5)
C1B C3B 1.506(5)
C1B C9B 1.513(6)
C1B C8B 1.513(6)
C2B C3B 1.507(5)
C2B H2B1 0.9900
C2B H2B2 0.9900
C3B C4B 1.510(5)
C3B H3B 1.0000
C4B C5B 1.531(5)
C4B H4B1 0.9900
C4B H4B2 0.9900
C5B C6B 1.530(5)
C5B H5B1 0.9900
C5B H5B2 0.9900
C6B O1B 1.442(4)
C6B C7B 1.523(5)
C6B C10B 1.523(6)
C7B O2B 1.450(4)
C7B H7B1 0.9900
C7B H7B2 0.9900
C8B H8B1 0.9800
C8B H8B2 0.9800
C8B H8B3 0.9800
C9B H9B1 0.9800
C9B H9B2 0.9800
C9B H9B3 0.9800
C10B H10A 0.9800
C10B H10B 0.9800
C10B H10C 0.9800
C11B O3B 1.207(5)
C11B O2B 1.335(5)
C11B C12B 1.496(5)
C12B C17B 1.391(5)
C12B C13B 1.391(6)
C13B C14B 1.388(5)
C13B H13C 0.9500
C14B C15B 1.371(5)
C14B N1B 1.463(5)
C15B C16B 1.384(6)
C15B H15C 0.9500
C16B C17B 1.377(5)
C16B N2B 1.475(5)
C17B H17A 0.9500
N1A O5A 1.224(4)
N1A O4A 1.236(4)
N2A O6A 1.222(4)
N2A O7A 1.227(4)
N1B O5B 1.226(4)
N1B O4B 1.236(4)
N2B O7B 1.226(4)
N2B O6B 1.233(4)
O1A H1A 0.8400
O1B H1B 0.8400
